data_8102421
loop_
_publ_author_name
'Kazumasa Sugiyama'
'Junya Takashima'
'Michiyo Genba'
'Tokuhei Tagai'

_publ_contact_author
;
      Dr Kazumasa Sugiyama
      Institute for Materials Research (IMR)
      Tohoku University
      Katahira Aoba-ku
      Sendai 980-8577
      Japan
;
_publ_section_title
;
 Crystal structure of imidazolium trialuminium dodecaoxotriphosphate
 monohydroxide, [C3H5N2][Al3P3O12(OH)], AlPO4-21
;
_journal_issue 1
_journal_name_full 'Zeitschrift f\"ur Kristallographie - New Crystal Structures'
_journal_page_first 140
_journal_volume 224
_journal_year 2009
_chemical_formula_moiety 'Al3 H O13 P3, C3 H5 N2'
_chemical_formula_sum 'C3 H6 Al3 N2 O13 P3'
_chemical_formula_weight 451.95
_chemical_name_common
;
imidazolium trialuminium triphosphrous hydroxloxide
;
_chemical_name_systematic
;
 imidazolium trialuminium triphosphrous hydroxloxide
;
_space_group_IT_number 14
_symmetry_cell_setting monoclinic
_symmetry_space_group_name_Hall '-P 2yn'
_symmetry_space_group_name_H-M 'P 1 21/n 1'
_atom_sites_solution_hydrogens geom
_atom_sites_solution_primary direct
_atom_sites_solution_secondary difmap
_audit_creation_method SHELXL-97
_audit_update_record
;
2010-01-05 # Formatted by publCIF
;
_cell_angle_alpha 90.00
_cell_angle_beta 107.357(2)
_cell_angle_gamma 90.00
_cell_formula_units_Z 4
_cell_length_a 8.6191(4)
_cell_length_b 17.8031(10)
_cell_length_c 9.0257(5)
_cell_measurement_reflns_used 10591
_cell_measurement_temperature 293(2)
_cell_measurement_theta_max 30.48
_cell_measurement_theta_min 3.09
_cell_volume 1321.90(12)
_computing_cell_refinement 'RAPID-AUTO (Rigaku Corporation, 1998)'
_computing_data_collection 'RAPID-AUTO (Rigaku Corporation, 1998)'
_computing_data_reduction 'RAPID-AUTO (Rigaku Corporation, 1998)'
_computing_molecular_graphics 'ATOMS Ver.6.2 (Dowty, 2005)'
_computing_publication_material 'SHELXL-97 (Sheldrick, 1997)'
_computing_structure_refinement 'SHELXL-97 (Sheldrick, 1997)'
_computing_structure_solution 'Parise and Day,1985'
_diffrn_ambient_temperature 293(2)
_diffrn_detector_area_resol_mean 100
_diffrn_measured_fraction_theta_full 0.982
_diffrn_measured_fraction_theta_max 0.982
_diffrn_measurement_device_type 'Rigaku R-AXIS RAPID'
_diffrn_measurement_method \w
_diffrn_radiation_monochromator graphite
_diffrn_radiation_source 'fine-focus sealed tube'
_diffrn_radiation_type MoK\a
_diffrn_radiation_wavelength 0.71069
_diffrn_reflns_av_R_equivalents 0.0484
_diffrn_reflns_av_sigmaI/netI 0.0448
_diffrn_reflns_limit_h_max 9
_diffrn_reflns_limit_h_min -11
_diffrn_reflns_limit_k_max 23
_diffrn_reflns_limit_k_min -23
_diffrn_reflns_limit_l_max 11
_diffrn_reflns_limit_l_min -11
_diffrn_reflns_number 10515
_diffrn_reflns_theta_full 27.50
_diffrn_reflns_theta_max 27.50
_diffrn_reflns_theta_min 3.09
_exptl_absorpt_coefficient_mu 0.731
_exptl_absorpt_correction_T_max 0.957
_exptl_absorpt_correction_T_min 0.884
_exptl_absorpt_correction_type empirical
_exptl_absorpt_process_details 'ABSCOR (Higashi,1985)'
_exptl_crystal_colour colorless
_exptl_crystal_density_diffrn 2.271
_exptl_crystal_density_method 'not measured'
_exptl_crystal_description platelet
_exptl_crystal_F_000 904
_exptl_crystal_size_max 0.250
_exptl_crystal_size_mid 0.140
_exptl_crystal_size_min 0.070
_refine_diff_density_max 0.963
_refine_diff_density_min -0.811
_refine_diff_density_rms 0.112
_refine_ls_extinction_method none
_refine_ls_goodness_of_fit_ref 1.078
_refine_ls_hydrogen_treatment constr
_refine_ls_matrix_type full
_refine_ls_number_parameters 212
_refine_ls_number_reflns 2987
_refine_ls_number_restraints 0
_refine_ls_restrained_S_all 1.078
_refine_ls_R_factor_all 0.0733
_refine_ls_R_factor_gt 0.0517
_refine_ls_shift/su_max 0.001
_refine_ls_shift/su_mean 0.000
_refine_ls_structure_factor_coef Fsqd
_refine_ls_weighting_details 'calc w=1/[\s^2^(Fo^2^)+(0.0405P)^2^+4.5089P] where P=(Fo^2^+2Fc^2^)/3'
_refine_ls_weighting_scheme calc
_refine_ls_wR_factor_gt 0.1027
_refine_ls_wR_factor_ref 0.1094
_reflns_number_gt 2386
_reflns_number_total 2987
_reflns_threshold_expression >2sigma(I)
_cod_data_source_file 1267-2538.cff
_cod_data_source_block im064
_cod_original_sg_symbol_H-M ' P 21/n'
_cod_database_code 8102421

loop_
_symmetry_equiv_pos_as_xyz
'x, y, z'
'-x+1/2, y+1/2, -z+1/2'
'-x, -y, -z'
'x-1/2, -y-1/2, z-1/2'

loop_
_atom_site_label
_atom_site_type_symbol
_atom_site_fract_x
_atom_site_fract_y
_atom_site_fract_z
_atom_site_U_iso_or_equiv
_atom_site_adp_type
_atom_site_occupancy
_atom_site_symmetry_multiplicity
_atom_site_calc_flag
_atom_site_refinement_flags
_atom_site_disorder_assembly
_atom_site_disorder_group
P1 P 0.34760(11) 0.42755(5) 0.36100(11) 0.0076(2) Uani 1 1 d . . .
P2 P 0.30689(12) 0.20783(5) -0.02569(11) 0.0091(2) Uani 1 1 d . . .
P3 P 0.26634(11) 0.16905(5) 0.49610(10) 0.0081(2) Uani 1 1 d . . .
Al1 Al 0.07720(13) 0.29557(6) 0.28743(13) 0.0076(2) Uani 1 1 d . . .
Al2 Al 0.13704(13) 0.10962(6) 0.16094(12) 0.0080(2) Uani 1 1 d . . .
Al3 Al 0.52365(14) 0.32246(7) 0.19316(13) 0.0117(2) Uani 1 1 d . . .
O1 O 0.0448(3) 0.20608(15) 0.1795(3) 0.0135(6) Uani 1 1 d . . .
H1 H 0.0000 0.2143 0.0872 0.016 Uiso 1 1 d . . .
O2 O 0.1931(3) 0.38098(15) 0.3084(3) 0.0139(6) Uani 1 1 d . . .
O3 O 0.2466(3) 0.25081(14) 0.4384(3) 0.0124(5) Uani 1 1 d . . .
O4 O -0.0543(3) 0.30645(16) 0.4075(3) 0.0182(6) Uani 1 1 d . . .
O5 O -0.0673(3) 0.34108(15) 0.1132(3) 0.0137(6) Uani 1 1 d . . .
O6 O 0.4615(3) 0.40524(15) 0.2632(3) 0.0150(6) Uani 1 1 d . . .
O7 O 0.3494(3) 0.27303(15) 0.0916(3) 0.0148(6) Uani 1 1 d . . .
O8 O 0.6323(3) 0.35076(16) 0.0706(3) 0.0191(6) Uani 1 1 d . . .
O9 O 0.6509(3) 0.26930(15) 0.3453(3) 0.0164(6) Uani 1 1 d . . .
O10 O 0.2489(3) 0.11346(15) 0.3632(3) 0.0159(6) Uani 1 1 d . . .
O11 O -0.0625(3) 0.08659(15) 0.0319(3) 0.0128(6) Uani 1 1 d . . .
O12 O 0.3008(3) 0.50925(14) 0.3324(3) 0.0118(5) Uani 1 1 d . . .
O13 O 0.2732(3) 0.13702(15) 0.0533(3) 0.0136(6) Uani 1 1 d . . .
N11 N 0.9610(11) 0.5313(5) 0.2243(11) 0.0319(19) Uiso 0.50 1 d P A 1
H11 H 1.0646 0.5341 0.2424 0.038 Uiso 0.50 1 calc PR A 1
C21 C 0.8880(12) 0.4908(6) 0.2994(12) 0.027(2) Uiso 0.50 1 d P A 1
H21 H 0.9373 0.4562 0.3763 0.032 Uiso 0.50 1 calc PR A 1
N31 N 0.7269(12) 0.5065(5) 0.2487(10) 0.0306(19) Uiso 0.50 1 d P A 1
H31 H 0.6531 0.4862 0.2820 0.037 Uiso 0.50 1 calc PR A 1
C41 C 0.7029(14) 0.5578(6) 0.1399(13) 0.040(3) Uiso 0.50 1 d P A 1
H41 H 0.6039 0.5815 0.0941 0.048 Uiso 0.50 1 calc PR A 1
C51 C 0.8411(17) 0.5717(8) 0.1036(17) 0.048(3) Uiso 0.50 1 d P A 1
H51 H 0.8557 0.6000 0.0221 0.058 Uiso 0.50 1 calc PR A 1
N12 N 0.9114(16) 0.4933(8) 0.2105(16) 0.067(3) Uiso 0.50 1 d P B 2
H12 H 0.9522 0.4489 0.2169 0.080 Uiso 0.50 1 calc PR B 2
C22 C 0.9388(17) 0.5416(8) 0.1318(18) 0.052(3) Uiso 0.50 1 d P B 2
H22 H 1.0033 0.5362 0.0661 0.062 Uiso 0.50 1 calc PR B 2
N32 N 0.8700(13) 0.5996(7) 0.1492(13) 0.047(3) Uiso 0.50 1 d P B 2
H32 H 0.8801 0.6415 0.1055 0.056 Uiso 0.50 1 calc PR B 2
C42 C 0.782(3) 0.5915(12) 0.238(2) 0.100(6) Uiso 0.50 1 d P B 2
H42 H 0.7170 0.6282 0.2622 0.120 Uiso 0.50 1 calc PR B 2
C52 C 0.800(2) 0.5177(9) 0.2957(19) 0.062(4) Uiso 0.50 1 d P B 2
H52 H 0.7567 0.4928 0.3646 0.074 Uiso 0.50 1 calc PR B 2

loop_
_atom_site_aniso_label
_atom_site_aniso_U_11
_atom_site_aniso_U_22
_atom_site_aniso_U_33
_atom_site_aniso_U_23
_atom_site_aniso_U_13
_atom_site_aniso_U_12
P1 0.0069(4) 0.0058(4) 0.0087(4) 0.0001(3) 0.0002(3) -0.0008(3)
P2 0.0090(5) 0.0100(4) 0.0080(4) -0.0006(3) 0.0020(4) -0.0026(4)
P3 0.0088(5) 0.0077(4) 0.0062(4) -0.0009(3) -0.0002(3) 0.0004(3)
Al1 0.0068(5) 0.0066(5) 0.0088(5) -0.0009(4) 0.0014(4) -0.0015(4)
Al2 0.0084(5) 0.0069(5) 0.0077(5) -0.0012(4) 0.0008(4) 0.0001(4)
Al3 0.0102(6) 0.0129(5) 0.0108(5) -0.0024(4) 0.0012(4) 0.0006(4)
O1 0.0143(14) 0.0109(13) 0.0104(13) -0.0030(10) -0.0037(11) 0.0050(10)
O2 0.0087(13) 0.0095(12) 0.0185(14) 0.0021(11) -0.0035(11) -0.0054(10)
O3 0.0127(13) 0.0074(12) 0.0126(13) 0.0010(10) -0.0033(10) 0.0013(10)
O4 0.0165(14) 0.0207(15) 0.0211(15) 0.0031(12) 0.0111(12) 0.0049(12)
O5 0.0136(14) 0.0104(13) 0.0116(13) 0.0001(10) -0.0044(11) -0.0018(10)
O6 0.0158(14) 0.0141(14) 0.0167(14) -0.0047(11) 0.0072(11) -0.0003(11)
O7 0.0147(14) 0.0117(13) 0.0154(14) -0.0048(11) 0.0005(11) -0.0013(11)
O8 0.0179(15) 0.0188(15) 0.0234(15) -0.0019(12) 0.0105(12) 0.0007(12)
O9 0.0146(14) 0.0146(14) 0.0141(14) -0.0007(11) -0.0046(11) 0.0011(11)
O10 0.0221(15) 0.0117(13) 0.0081(13) -0.0027(10) -0.0042(11) 0.0053(11)
O11 0.0110(13) 0.0125(13) 0.0117(13) -0.0028(10) -0.0012(10) -0.0015(10)
O12 0.0139(13) 0.0053(12) 0.0149(13) 0.0003(10) 0.0025(10) -0.0006(10)
O13 0.0125(14) 0.0128(13) 0.0172(14) 0.0031(11) 0.0069(11) -0.0004(11)

loop_
_atom_type_symbol
_atom_type_description
_atom_type_scat_dispersion_real
_atom_type_scat_dispersion_imag
_atom_type_scat_source
O O 0.0106 0.0060 'International Tables Vol C Tables 4.2.6.8 and 6.1.1.4'
Al Al 0.0645 0.0514 'International Tables Vol C Tables 4.2.6.8 and 6.1.1.4'
P P 0.1023 0.0942 'International Tables Vol C Tables 4.2.6.8 and 6.1.1.4'
C C 0.0033 0.0016 'International Tables Vol C Tables 4.2.6.8 and 6.1.1.4'
N N 0.0061 0.0033 'International Tables Vol C Tables 4.2.6.8 and 6.1.1.4'
H H 0.0000 0.0000 'International Tables Vol C Tables 4.2.6.8 and 6.1.1.4'

loop_
_geom_angle_atom_site_label_1
_geom_angle_atom_site_label_2
_geom_angle_atom_site_label_3
_geom_angle
_geom_angle_site_symmetry_1
_geom_angle_site_symmetry_3
_geom_angle_publ_flag
O12 P1 O2 107.90(15) . . ?
O12 P1 O11 111.13(15) . 4_666 ?
O2 P1 O11 111.06(15) . 4_666 ?
O12 P1 O6 109.31(15) . . ?
O2 P1 O6 109.03(16) . . ?
O11 P1 O6 108.37(15) 4_666 . ?
O4 P2 O13 109.40(16) 4_665 . ?
O4 P2 O7 110.27(16) 4_665 . ?
O13 P2 O7 110.03(16) . . ?
O4 P2 O9 110.89(17) 4_665 4_565 ?
O13 P2 O9 109.11(16) . 4_565 ?
O7 P2 O9 107.11(15) . 4_565 ?
O5 P3 O10 108.72(15) 4_666 . ?
O5 P3 O3 109.53(15) 4_666 . ?
O10 P3 O3 111.86(15) . . ?
O5 P3 O8 110.16(16) 4_666 4_566 ?
O10 P3 O8 106.46(17) . 4_566 ?
O3 P3 O8 110.06(16) . 4_566 ?
O4 Al1 O2 106.02(14) . . ?
O4 Al1 O1 112.83(14) . . ?
O2 Al1 O1 141.07(14) . . ?
O4 Al1 O3 95.94(13) . . ?
O2 Al1 O3 89.71(12) . . ?
O1 Al1 O3 88.78(12) . . ?
O4 Al1 O5 94.52(14) . . ?
O2 Al1 O5 86.10(12) . . ?
O1 Al1 O5 88.41(12) . . ?
O3 Al1 O5 169.46(14) . . ?
O10 Al2 O13 107.45(14) . . ?
O10 Al2 O11 141.39(15) . . ?
O13 Al2 O11 111.15(13) . . ?
O10 Al2 O12 86.66(12) . 2_545 ?
O13 Al2 O12 92.84(13) . 2_545 ?
O11 Al2 O12 90.71(12) . 2_545 ?
O10 Al2 O1 89.30(12) . . ?
O13 Al2 O1 99.12(13) . . ?
O11 Al2 O1 85.43(12) . . ?
O12 Al2 O1 168.03(14) 2_545 . ?
O8 Al3 O7 110.94(15) . . ?
O8 Al3 O6 105.62(15) . . ?
O7 Al3 O6 107.81(14) . . ?
O8 Al3 O9 109.06(15) . . ?
O7 Al3 O9 112.19(14) . . ?
O6 Al3 O9 111.02(14) . . ?
Al1 O1 Al2 144.78(15) . . ?
Al1 O1 H1 109.5(2) . . ?
Al2 O1 H1 98.8(2) . . ?
P1 O2 Al1 154.42(18) . . ?
P3 O3 Al1 129.70(16) . . ?
P2 O4 Al1 159.7(2) 4_566 . ?
P3 O5 Al1 141.86(18) 4_565 . ?
P1 O6 Al3 137.20(18) . . ?
P2 O7 Al3 137.03(19) . . ?
P3 O8 Al3 146.6(2) 4_665 . ?
P2 O9 Al3 130.26(18) 4_666 . ?
P3 O10 Al2 136.14(18) . . ?
P1 O11 Al2 141.73(19) 4_565 . ?
P1 O12 Al2 149.20(18) . 2 ?
P2 O13 Al2 136.48(18) . . ?
C21 N11 C51 109.0(10) . . ?
C21 N11 H11 125.5 . . ?
C51 N11 H11 125.5 . . ?
N11 C21 N31 108.8(9) . . ?
N11 C21 H21 125.6 . . ?
N31 C21 H21 125.6 . . ?
C41 N31 C21 108.3(9) . . ?
C41 N31 H31 125.9 . . ?
C21 N31 H31 125.9 . . ?
N31 C41 C51 110.8(11) . . ?
N31 C41 H41 124.6 . . ?
C51 C41 H41 124.6 . . ?
C41 C51 N11 102.1(11) . . ?
C41 C51 H51 128.9 . . ?
N11 C51 H51 128.9 . . ?
C22 N12 C52 112.3(14) . . ?
C22 N12 H12 123.8 . . ?
C52 N12 H12 123.8 . . ?
N12 C22 N32 110.2(15) . . ?
N12 C22 H22 124.9 . . ?
N32 C22 H22 124.9 . . ?
C22 N32 C42 112.9(15) . . ?
C22 N32 H32 123.6 . . ?
C42 N32 H32 123.6 . . ?
N32 C42 C52 108.7(18) . . ?
N32 C42 H42 125.7 . . ?
C52 C42 H42 125.7 . . ?
C42 C52 N12 95.9(15) . . ?
C42 C52 H52 132.1 . . ?
N12 C52 H52 132.1 . . ?

loop_
_geom_bond_atom_site_label_1
_geom_bond_atom_site_label_2
_geom_bond_distance
_geom_bond_site_symmetry_2
_geom_bond_publ_flag
P1 O12 1.511(3) . ?
P1 O2 1.520(3) . ?
P1 O11 1.526(3) 4_666 ?
P1 O6 1.555(3) . ?
P2 O4 1.513(3) 4_665 ?
P2 O13 1.518(3) . ?
P2 O7 1.540(3) . ?
P2 O9 1.548(3) 4_565 ?
P3 O5 1.517(3) 4_666 ?
P3 O10 1.527(3) . ?
P3 O3 1.538(3) . ?
P3 O8 1.541(3) 4_566 ?
Al1 O4 1.797(3) . ?
Al1 O2 1.798(3) . ?
Al1 O1 1.845(3) . ?
Al1 O3 1.854(3) . ?
Al1 O5 1.874(3) . ?
Al2 O10 1.794(3) . ?
Al2 O13 1.800(3) . ?
Al2 O11 1.813(3) . ?
Al2 O12 1.861(3) 2_545 ?
Al2 O1 1.921(3) . ?
Al3 O8 1.724(3) . ?
Al3 O7 1.746(3) . ?
Al3 O6 1.750(3) . ?
Al3 O9 1.757(3) . ?
O1 H1 0.820(3) . ?
O4 P2 1.513(3) 4_566 ?
O5 P3 1.517(3) 4_565 ?
O8 P3 1.541(3) 4_665 ?
O9 P2 1.548(3) 4_666 ?
O11 P1 1.526(3) 4_565 ?
O12 Al2 1.861(3) 2 ?
N11 C21 1.277(14) . ?
N11 C51 1.449(16) . ?
N11 H11 0.8600 . ?
C21 N31 1.355(13) . ?
C21 H21 0.9300 . ?
N31 C41 1.312(14) . ?
N31 H31 0.8600 . ?
C41 C51 1.350(17) . ?
C41 H41 0.9300 . ?
C51 H51 0.9300 . ?
N12 C22 1.183(19) . ?
N12 C52 1.46(2) . ?
N12 H12 0.8600 . ?
C22 N32 1.225(18) . ?
C22 H22 0.9300 . ?
N32 C42 1.27(2) . ?
N32 H32 0.8600 . ?
C42 C52 1.40(2) . ?
C42 H42 0.9300 . ?
C52 H52 0.9300 . ?

loop_
_geom_hbond_atom_site_label_D
_geom_hbond_atom_site_label_H
_geom_hbond_atom_site_label_A
_geom_hbond_distance_DH
_geom_hbond_distance_HA
_geom_hbond_distance_DA
_geom_hbond_angle_DHA
_geom_hbond_site_symmetry_D
_geom_hbond_site_symmetry_H
_geom_hbond_site_symmetry_A
_geom_hbond_publ_flag
O1 H1 O3 0.82 2.282 2.931(4) 136.4 . . 4_565 yes
N11 H11 O12 0.86 2.003 2.824(10) 159.4 . . 1_655 yes
N11 H11 O10 0.86 2.530 3.193(10) 134.6 . . 2_655 ?
N31 H31 O6 0.86 2.161 2.947(10) 151.7 . . . yes
N12 H12 O5 0.86 2.120 2.872(15) 145.7 . . 1_655 yes
N12 H12 O2 0.86 2.331 3.065(13) 143.5 . . 1_655 ?
N32 H32 O9 0.86 2.349 3.028(12) 136.0 . . 2_655 yes
